data_7111937
loop_
_publ_author_name
'Istvan Kocsis'
'Dan Dumitrescu'
'Yves-Marie Legrand'
'Arie van der Lee'
'Ion Grosu'
'Mihail Barboiu'

_publ_section_title
;
 Self-sorting of dynamic metallosupramolecular libraries (DMLs) via
 metal-driven selection
;
_journal_name_full Chem.Commun.
_journal_page_first 2621
_journal_paper_doi 10.1039/c3cc49673b
_journal_volume 50
_journal_year 2014
_chemical_formula_moiety 'C19 H17 Ag N5, C F3 O3 S'
_chemical_formula_sum 'C20 H17 Ag F3 N5 O3 S'
_chemical_formula_weight 572.33
_space_group_IT_number 2
_symmetry_cell_setting triclinic
_symmetry_space_group_name_Hall '-P 1'
_symmetry_space_group_name_H-M 'P -1'
_atom_sites_solution_hydrogens difmap
_atom_sites_solution_primary iterative
_cell_angle_alpha 94.960(3)
_cell_angle_beta 107.524(3)
_cell_angle_gamma 110.985(3)
_cell_formula_units_Z 2
_cell_length_a 9.2473(3)
_cell_length_b 10.7831(4)
_cell_length_c 12.8209(5)
_cell_measurement_reflns_used 9119
_cell_measurement_temperature 175
_cell_measurement_theta_max 28.8980
_cell_measurement_theta_min 2.4770
_cell_volume 1110.81(8)
_computing_cell_refinement
;
CrysAlisPro, Agilent Technologies,
Version 1.171.36.24 (release 03-12-2012 CrysAlis171 .NET)
(compiled Dec  3 2012,18:21:49)
;
_computing_data_collection
;
CrysAlisPro, Agilent Technologies,
Version 1.171.36.24 (release 03-12-2012 CrysAlis171 .NET)
(compiled Dec  3 2012,18:21:49)
;
_computing_data_reduction
;
CrysAlisPro, Agilent Technologies,
Version 1.171.36.24 (release 03-12-2012 CrysAlis171 .NET)
(compiled Dec  3 2012,18:21:49)
;
_computing_molecular_graphics 'CAMERON (Watkin et al., 1996)'
_computing_publication_material 'CRYSTALS (Betteridge et al., 2003)'
_computing_structure_refinement 'CRYSTALS (Betteridge et al., 2003)'
_computing_structure_solution 'Superflip (Palatinus & Chapuis, 2007)'
_diffrn_ambient_temperature 175
_diffrn_detector_area_resol_mean 16.0143
_diffrn_measured_fraction_theta_full 1.000
_diffrn_measured_fraction_theta_max 0.886
_diffrn_measurement_details
;
  1 omega   -3.00   81.00   1.0000   19.4500
omega____ theta____ kappa____ phi______ frames
    -       15.4892   38.0000   90.0000 84

  2 omega  -46.00    0.00   1.0000   19.4500
omega____ theta____ kappa____ phi______ frames
    -       15.4892  -57.0000  150.0000 46

  3 omega   -1.00   31.00   1.0000   19.4500
omega____ theta____ kappa____ phi______ frames
    -       15.4892  -57.0000  -60.0000 32

  4 omega   36.00   63.00   1.0000   19.4500
omega____ theta____ kappa____ phi______ frames
    -       15.4892  179.0000  -90.0000 27

  5 omega  -48.00   29.00   1.0000   19.4500
omega____ theta____ kappa____ phi______ frames
    -       15.4892  -57.0000  -90.0000 77

  6 omega  -66.00  -13.00   1.0000   19.4500
omega____ theta____ kappa____ phi______ frames
    -      -16.2704  118.0000  157.0000 53

  7 omega  -16.00   22.00   1.0000   19.4500
omega____ theta____ kappa____ phi______ frames
    -      -16.2704  -99.0000   60.0000 38

  8 omega  -14.00   87.00   1.0000   19.4500
omega____ theta____ kappa____ phi______ frames
    -       15.4892   19.0000  -60.0000 101

  9 omega   -1.00   83.00   1.0000   19.4500
omega____ theta____ kappa____ phi______ frames
    -       15.4892   57.0000 -180.0000 84

 10 omega  -25.00   23.00   1.0000   19.4500
omega____ theta____ kappa____ phi______ frames
    -      -16.2704  -99.0000  -90.0000 48

 11 omega  -35.00   53.00   1.0000   19.4500
omega____ theta____ kappa____ phi______ frames
    -      -16.2704   38.0000 -180.0000 88

 12 omega  -68.00  -16.00   1.0000   19.4500
omega____ theta____ kappa____ phi______ frames
    -      -16.2704  122.0000 -145.9292 52

 13 omega  -76.00  -24.00   1.0000   19.4500
omega____ theta____ kappa____ phi______ frames
    -      -16.2704  135.0000  -14.1159 52

;
_diffrn_measurement_device Area
_diffrn_measurement_device_type 'Xcalibur, Sapphire3, Gemini'
_diffrn_measurement_method '\w scans'
_diffrn_orient_matrix_UB_11 0.0583228000
_diffrn_orient_matrix_UB_12 -0.0273477000
_diffrn_orient_matrix_UB_13 0.0242083000
_diffrn_orient_matrix_UB_21 -0.0018424000
_diffrn_orient_matrix_UB_22 0.0197963000
_diffrn_orient_matrix_UB_23 0.0536413000
_diffrn_orient_matrix_UB_31 -0.0658023000
_diffrn_orient_matrix_UB_32 -0.0638110000
_diffrn_orient_matrix_UB_33 -0.0084110000
_diffrn_radiation_monochromator graphite
_diffrn_radiation_source 'Enhance (Mo) X-ray Source'
_diffrn_radiation_type 'Mo K\a'
_diffrn_radiation_wavelength 0.71073
_diffrn_reflns_av_R_equivalents 0.031
_diffrn_reflns_av_sigmaI/netI 0.0442
_diffrn_reflns_limit_h_max 11
_diffrn_reflns_limit_h_min -12
_diffrn_reflns_limit_k_max 14
_diffrn_reflns_limit_k_min -14
_diffrn_reflns_limit_l_max 17
_diffrn_reflns_limit_l_min -16
_diffrn_reflns_number 19879
_diffrn_reflns_theta_full 26.000
_diffrn_reflns_theta_max 29.336
_diffrn_reflns_theta_min 1.707
_exptl_absorpt_coefficient_mu 1.059
_exptl_absorpt_correction_T_max 1.00000
_exptl_absorpt_correction_T_min 0.98422
_exptl_absorpt_correction_type multi-scan
_exptl_absorpt_process_details
;
CrysAlisPro, Agilent Technologies,
Version 1.171.36.24 (release 03-12-2012 CrysAlis171 .NET)
(compiled Dec  3 2012,18:21:49)
Empirical absorption correction using spherical harmonics,
 implemented in SCALE3 ABSPACK scaling algorithm.
;
_exptl_crystal_colour colorless
_exptl_crystal_density_diffrn 1.711
_exptl_crystal_density_method 'not measured'
_exptl_crystal_description prism
_exptl_crystal_F_000 572
_exptl_crystal_size_max 0.400
_exptl_crystal_size_mid 0.300
_exptl_crystal_size_min 0.200
_refine_diff_density_max 0.71
_refine_diff_density_min -0.39
_refine_ls_extinction_method None
_refine_ls_goodness_of_fit_ref 1.0846
_refine_ls_hydrogen_treatment constr
_refine_ls_matrix_type full
_refine_ls_number_parameters 298
_refine_ls_number_reflns 4818
_refine_ls_number_restraints 0
_refine_ls_R_factor_all 0.0358
_refine_ls_R_factor_gt 0.0296
_refine_ls_shift/su_max 0.0005894
_refine_ls_shift/su_mean 0.0000242
_refine_ls_structure_factor_coef F
_refine_ls_weighting_details
;
 Method, part 1, Chebychev polynomial, (Watkin, 1994, Prince, 1982) 
 [weight] = 1.0/[A~0~*T~0~(x)+A~1~*T~1~(x) ... +A~n-1~]*T~n-1~(x)] 
 where A~i~ are the Chebychev coefficients listed below and x= Fcalc/Fmax 
 Method = Robust Weighting (Prince, 1982) 
 W = [weight] * [1-(deltaF/6*sigmaF)^2^]^2^ 
 A~i~ are: 
 13.5 7.12 11.4 5.02 
;
_refine_ls_weighting_scheme calc
_refine_ls_wR_factor_all 0.0401
_refine_ls_wR_factor_gt 0.0368
_refine_ls_wR_factor_ref 0.0368
_reflns_limit_h_max 11
_reflns_limit_h_min -12
_reflns_limit_k_max 14
_reflns_limit_k_min -14
_reflns_limit_l_max 17
_reflns_limit_l_min 0
_reflns_number_gt 4818
_reflns_number_total 5410
_reflns_threshold_expression I>2.0\s(I)
_oxford_diffrn_Wilson_B_factor 2.27
_oxford_diffrn_Wilson_scale 0.53
_oxford_refine_ls_r_factor_ref 0.0296
_oxford_refine_ls_scale 3.930(6)
_oxford_reflns_number_all 5410
_oxford_reflns_threshold_expression_ref I>2.0\s(I)
_cod_data_source_file c3cc49673b.txt
_cod_data_source_block 1
_cod_original_sg_symbol_H-M 'P -1 '
_cod_database_code 7111937
_cell_oxdiff_length_a 9.2473(3)
_cell_oxdiff_length_b 10.7831(4)
_cell_oxdiff_length_c 12.8209(5)
_cell_oxdiff_angle_alpha 94.960(3)
_cell_oxdiff_angle_beta 107.524(3)
_cell_oxdiff_angle_gamma 110.986(3)
_cell_oxdiff_volume 1110.81(7)
_montpellier_reflns_maxres 0.73
_montpellier_reflns_completeness_maxres 88.57
_montpellier_reflns_redundancy_maxres 3.67

loop_
_symmetry_equiv_pos_as_xyz
x,y,z
-x,-y,-z

loop_
_atom_site_label
_atom_site_type_symbol
_atom_site_fract_x
_atom_site_fract_y
_atom_site_fract_z
_atom_site_U_iso_or_equiv
_atom_site_occupancy
_atom_site_adp_type
_atom_site_refinement_flags_posn
S1 S 0.72009(6) 0.91646(5) 0.30305(4) 0.0264 1.0000 Uani .
O2 O 0.5759(2) 0.90964(19) 0.21476(15) 0.0418 1.0000 Uani .
O3 O 0.6875(2) 0.81290(17) 0.36658(15) 0.0422 1.0000 Uani .
O4 O 0.8645(2) 0.9430(2) 0.27368(17) 0.0453 1.0000 Uani .
C5 C 0.7755(4) 1.0710(3) 0.4024(3) 0.0482 1.0000 Uani .
F6 F 0.7997(4) 1.1771(2) 0.3544(3) 0.0970 1.0000 Uani .
F7 F 0.9108(2) 1.0996(2) 0.48993(17) 0.0691 1.0000 Uani .
F8 F 0.6554(3) 1.0605(3) 0.4430(2) 0.0828 1.0000 Uani .
N9 N -0.00404(18) 0.16563(15) 0.02377(13) 0.0211 1.0000 Uani .
C10 C -0.1154(2) 0.11822(18) 0.07317(16) 0.0234 1.0000 Uani .
C11 C -0.2753(2) 0.02233(19) 0.01642(18) 0.0257 1.0000 Uani .
C12 C -0.3230(2) -0.02706(18) -0.09730(17) 0.0245 1.0000 Uani .
C13 C -0.2090(2) 0.01981(18) -0.15095(15) 0.0215 1.0000 Uani .
C14 C -0.0511(2) 0.11590(17) -0.08617(16) 0.0214 1.0000 Uani .
C15 C -0.2537(3) -0.03626(19) -0.27338(17) 0.0274 1.0000 Uani .
N16 N -0.2697(2) -0.17793(16) -0.28842(14) 0.0247 1.0000 Uani .
C17 C -0.2439(3) -0.2238(2) -0.37149(16) 0.0282 1.0000 Uani .
C18 C -0.2609(3) -0.3661(2) -0.39316(17) 0.0287 1.0000 Uani .
N19 N -0.2654(2) -0.43190(16) -0.30935(14) 0.0250 1.0000 Uani .
C20 C -0.2858(3) -0.5626(2) -0.32766(17) 0.0270 1.0000 Uani .
C21 C -0.2834(2) -0.63033(19) -0.23242(17) 0.0249 1.0000 Uani .
N22 N -0.2358(2) -0.56278(16) -0.13375(14) 0.0232 1.0000 Uani .
C23 C -0.2333(2) -0.63875(19) -0.04368(17) 0.0243 1.0000 Uani .
C24 C -0.2841(2) -0.57879(17) 0.04264(15) 0.0211 1.0000 Uani .
C25 C -0.4415(2) -0.64107(17) 0.04589(16) 0.0221 1.0000 Uani .
N26 N -0.49369(19) -0.59001(16) 0.11987(14) 0.0235 1.0000 Uani .
C27 C -0.3873(2) -0.4728(2) 0.19306(16) 0.0253 1.0000 Uani .
C28 C -0.2274(2) -0.4035(2) 0.19623(18) 0.0294 1.0000 Uani .
C29 C -0.1757(2) -0.4579(2) 0.11972(18) 0.0293 1.0000 Uani .
C30 C -0.3066(4) -0.6327(2) -0.4313(2) 0.0431 1.0000 Uani .
C31 C -0.2988(4) -0.5637(3) -0.5171(2) 0.0503 1.0000 Uani .
C32 C -0.2733(4) -0.4285(3) -0.49753(19) 0.0419 1.0000 Uani .
Ag33 Ag 0.251831(17) 0.318149(15) 0.133535(12) 0.0290 1.0000 Uani .
H12 H -0.5140 -0.7227 -0.0033 0.0267 1.0000 Uiso R
H15 H -0.0810 0.1522 0.1495 0.0284 1.0000 Uiso R
H16 H -0.1678 0.0180 -0.2989 0.0332 1.0000 Uiso R
H18 H -0.4213 -0.4367 0.2445 0.0309 1.0000 Uiso R
H19 H 0.0272 0.1475 -0.1206 0.0265 1.0000 Uiso R
H23 H -0.0700 -0.4140 0.1198 0.0352 1.0000 Uiso R
H24 H -0.3214 -0.7260 -0.2468 0.0302 1.0000 Uiso R
H28 H -0.1567 -0.3232 0.2484 0.0353 1.0000 Uiso R
H34 H -0.1211 -0.6303 -0.0094 0.0287 1.0000 Uiso R
H36 H -0.3091 -0.6055 -0.5871 0.0605 1.0000 Uiso R
H37 H -0.3237 -0.7251 -0.4404 0.0518 1.0000 Uiso R
H27 H -0.3070 -0.7347 -0.0759 0.0295 1.0000 Uiso R
H29 H -0.3474 -0.0077 0.0555 0.0312 1.0000 Uiso R
H1 H -0.2650 -0.3786 -0.5521 0.0507 1.0000 Uiso R
H32 H -0.4304 -0.0902 -0.1386 0.0308 1.0000 Uiso R
H33 H -0.3603 -0.0362 -0.3159 0.0339 1.0000 Uiso R
H2 H -0.2128 -0.1681 -0.4203 0.0361 1.0000 Uiso R

loop_
_atom_site_aniso_label
_atom_site_aniso_U_11
_atom_site_aniso_U_22
_atom_site_aniso_U_33
_atom_site_aniso_U_23
_atom_site_aniso_U_13
_atom_site_aniso_U_12
S1 0.0308(2) 0.0261(2) 0.0231(2) 0.00712(18) 0.00969(18) 0.01195(18)
O2 0.0353(8) 0.0466(9) 0.0344(8) 0.0143(7) 0.0042(7) 0.0122(7)
O3 0.0581(10) 0.0334(8) 0.0343(8) 0.0138(7) 0.0171(8) 0.0159(8)
O4 0.0436(9) 0.0562(11) 0.0443(10) 0.0137(8) 0.0236(8) 0.0221(8)
C5 0.0492(14) 0.0338(12) 0.0554(16) -0.0032(11) 0.0075(12) 0.0222(10)
F6 0.134(2) 0.0343(9) 0.103(2) 0.0123(11) 0.0180(17) 0.0322(12)
F7 0.0554(10) 0.0647(11) 0.0537(10) -0.0215(9) -0.0095(8) 0.0188(9)
F8 0.0709(13) 0.0991(16) 0.0791(15) -0.0247(13) 0.0229(11) 0.0484(12)
N9 0.0216(7) 0.0186(6) 0.0233(7) 0.0056(5) 0.0076(5) 0.0085(5)
C10 0.0272(8) 0.0228(8) 0.0247(8) 0.0087(7) 0.0124(7) 0.0120(7)
C11 0.0256(8) 0.0247(8) 0.0332(10) 0.0125(7) 0.0160(7) 0.0113(7)
C12 0.0220(8) 0.0213(8) 0.0291(9) 0.0066(7) 0.0079(7) 0.0085(6)
C13 0.0253(8) 0.0200(7) 0.0215(8) 0.0068(6) 0.0073(6) 0.0119(6)
C14 0.0233(8) 0.0177(7) 0.0262(8) 0.0078(6) 0.0111(6) 0.0092(6)
C15 0.0358(9) 0.0209(8) 0.0236(9) 0.0062(7) 0.0069(7) 0.0121(7)
N16 0.0293(7) 0.0211(7) 0.0204(7) 0.0029(6) 0.0073(6) 0.0080(6)
C17 0.0366(10) 0.0281(9) 0.0210(9) 0.0086(7) 0.0107(7) 0.0131(8)
C18 0.0381(10) 0.0281(9) 0.0226(9) 0.0053(7) 0.0125(7) 0.0150(8)
N19 0.0309(8) 0.0241(7) 0.0213(7) 0.0043(6) 0.0112(6) 0.0112(6)
C20 0.0343(9) 0.0243(8) 0.0241(9) 0.0046(7) 0.0111(7) 0.0134(7)
C21 0.0300(9) 0.0212(8) 0.0281(9) 0.0072(7) 0.0137(7) 0.0123(7)
N22 0.0274(7) 0.0226(7) 0.0264(8) 0.0080(6) 0.0155(6) 0.0122(6)
C23 0.0291(8) 0.0242(8) 0.0284(9) 0.0112(7) 0.0166(7) 0.0142(7)
C24 0.0247(8) 0.0197(7) 0.0231(8) 0.0094(6) 0.0115(6) 0.0103(6)
C25 0.0239(8) 0.0164(7) 0.0245(8) 0.0029(6) 0.0094(6) 0.0064(6)
N26 0.0235(7) 0.0242(7) 0.0251(7) 0.0071(6) 0.0114(6) 0.0095(6)
C27 0.0252(8) 0.0281(9) 0.0233(8) 0.0026(7) 0.0100(7) 0.0108(7)
C28 0.0249(9) 0.0259(9) 0.0294(10) -0.0033(7) 0.0098(7) 0.0034(7)
C29 0.0199(8) 0.0318(9) 0.0339(10) 0.0043(8) 0.0111(7) 0.0073(7)
C30 0.0753(17) 0.0310(10) 0.0303(11) 0.0049(9) 0.0211(11) 0.0280(11)
C31 0.091(2) 0.0429(13) 0.0270(11) 0.0061(10) 0.0268(12) 0.0340(14)
C32 0.0736(17) 0.0388(11) 0.0232(10) 0.0093(9) 0.0236(11) 0.0277(12)
Ag33 0.02513(8) 0.02876(9) 0.02608(9) -0.00157(5) 0.01277(6) 0.00190(6)

loop_
_atom_type_symbol
_atom_type_scat_dispersion_real
_atom_type_scat_dispersion_imag
_atom_type_scat_Cromer_Mann_a1
_atom_type_scat_Cromer_Mann_b1
_atom_type_scat_Cromer_Mann_a2
_atom_type_scat_Cromer_Mann_b2
_atom_type_scat_Cromer_Mann_a3
_atom_type_scat_Cromer_Mann_b3
_atom_type_scat_Cromer_Mann_a4
_atom_type_scat_Cromer_Mann_b4
_atom_type_scat_Cromer_Mann_c
_atom_type_scat_source
C 0.0033 0.0016 2.3100 20.8439 1.0200 10.2075 1.5886 0.5687 0.8650 51.6512 0.2156 'International Tables Vol C 4.2.6.8 and 6.1.1.4'
H 0.0000 0.0000 0.4930 10.5109 0.3229 26.1257 0.1402 3.1424 0.0408 57.7998 0.0030 'International Tables Vol C 4.2.6.8 and 6.1.1.4'
N 0.0061 0.0033 12.2126 0.0057 3.1322 9.8933 2.0125 28.9975 1.1663 0.5826 -11.5290 'International Tables Vol C 4.2.6.8 and 6.1.1.4'
O 0.0106 0.0060 3.0485 13.2771 2.2868 5.7011 1.5463 0.3239 0.8670 32.9089 0.2508 'International Tables Vol C 4.2.6.8 and 6.1.1.4'
Ag -0.8971 1.1015 19.2808 0.6446 16.6885 7.4726 4.8045 24.6605 1.0463 99.8156 5.1790 'International Tables Vol C 4.2.6.8 and 6.1.1.4'
S 0.1246 0.1234 6.9053 1.4679 5.2034 22.2151 1.4379 0.2536 1.5863 56.1720 0.8669 'International Tables Vol C 4.2.6.8 and 6.1.1.4'
F 0.0171 0.0103 3.5392 10.2825 2.6412 4.2944 1.5170 0.2615 1.0243 26.1476 0.2776 'International Tables Vol C 4.2.6.8 and 6.1.1.4'

loop_
_montpellier_diffrn_reflns_class_number
_montpellier_diffrn_reflns_class_d_res_high
_montpellier_diffrn_reflns_class_d_res_low
_montpellier_diffrn_reflns_class_redundancy
_montpellier_diffrn_reflns_class_av_i/ui
_diffrn_reflns_class_av_R_eq
_montpellier_diffrn_reflns_class_completeness_shell
_montpellier_diffrn_reflns_class_cumul_completeness
0 100.0 1.62 6.7 75.98 0.022 100.0 100.00
1 1.62 1.29 5.2 46.37 0.029 100.0 100.00
2 1.29 1.13 4.6 32.62 0.036 100.0 100.00
3 1.13 1.02 3.9 24.14 0.040 100.0 100.00
4 1.02 0.95 3.5 18.15 0.050 100.0 100.00
5 0.95 0.89 3.3 14.62 0.060 100.0 100.00
6 0.89 0.85 3.0 10.78 0.077 100.0 100.00
7 0.85 0.81 2.9 9.41 0.086 100.0 100.00
8 0.81 0.78 2.3 7.70 0.095 93.4 99.23
9 0.78 0.73 1.3 4.98 0.108 45.0 88.57

loop_
_geom_angle_atom_site_label_1
_geom_angle_site_symmetry_1
_geom_angle_atom_site_label_2
_geom_angle_atom_site_label_3
_geom_angle_site_symmetry_3
_geom_angle
_geom_angle_publ_flag
O2 . S1 O3 . 114.55(11) yes
O2 . S1 O4 . 115.07(12) yes
O3 . S1 O4 . 115.34(12) yes
O2 . S1 C5 . 102.86(12) yes
O3 . S1 C5 . 103.26(13) yes
O4 . S1 C5 . 103.31(13) yes
S1 . C5 F6 . 111.1(2) yes
S1 . C5 F7 . 112.97(18) yes
F6 . C5 F7 . 107.8(3) yes
S1 . C5 F8 . 111.1(2) yes
F6 . C5 F8 . 107.4(3) yes
F7 . C5 F8 . 106.2(3) yes
C10 . N9 C14 . 117.70(15) yes
C10 . N9 Ag33 . 117.37(13) yes
C14 . N9 Ag33 . 124.90(12) yes
N9 . C10 C11 . 123.38(18) yes
N9 . C10 H15 . 117.0 no
C11 . C10 H15 . 119.6 no
C10 . C11 C12 . 118.37(17) yes
C10 . C11 H29 . 119.6 no
C12 . C11 H29 . 122.0 no
C11 . C12 C13 . 119.52(17) yes
C11 . C12 H32 . 120.7 no
C13 . C12 H32 . 119.7 no
C12 . C13 C14 . 117.59(17) yes
C12 . C13 C15 . 121.09(17) yes
C14 . C13 C15 . 121.27(17) yes
C13 . C14 N9 . 123.42(16) yes
C13 . C14 H19 . 118.7 no
N9 . C14 H19 . 117.9 no
C13 . C15 N16 . 108.92(15) yes
C13 . C15 H16 . 109.5 no
N16 . C15 H16 . 109.9 no
C13 . C15 H33 . 109.5 no
N16 . C15 H33 . 108.0 no
H16 . C15 H33 . 110.9 no
C15 . N16 Ag33 2_555 126.02(12) yes
C15 . N16 C17 . 117.28(17) yes
Ag33 2_555 N16 C17 . 113.65(13) yes
N16 . C17 C18 . 120.30(18) yes
N16 . C17 H2 . 120.6 no
C18 . C17 H2 . 119.1 no
C17 . C18 N19 . 117.22(17) yes
C17 . C18 C32 . 120.70(19) yes
N19 . C18 C32 . 122.08(19) yes
Ag33 2_555 N19 C18 . 119.78(13) yes
Ag33 2_555 N19 C20 . 121.57(13) yes
C18 . N19 C20 . 118.58(17) yes
N19 . C20 C21 . 117.19(17) yes
N19 . C20 C30 . 122.26(19) yes
C21 . C20 C30 . 120.55(18) yes
C20 . C21 N22 . 121.15(17) yes
C20 . C21 H24 . 118.5 no
N22 . C21 H24 . 120.3 no
Ag33 2_555 N22 C21 . 111.51(12) yes
Ag33 2_555 N22 C23 . 127.93(11) yes
C21 . N22 C23 . 117.25(16) yes
N22 . C23 C24 . 110.16(14) yes
N22 . C23 H34 . 107.1 no
C24 . C23 H34 . 109.5 no
N22 . C23 H27 . 109.4 no
C24 . C23 H27 . 111.1 no
H34 . C23 H27 . 109.5 no
C23 . C24 C25 . 120.97(17) yes
C23 . C24 C29 . 121.05(16) yes
C25 . C24 C29 . 117.96(17) yes
C24 . C25 N26 . 123.16(17) yes
C24 . C25 H12 . 119.1 no
N26 . C25 H12 . 117.7 no
Ag33 1_445 N26 C25 . 126.54(12) yes
Ag33 1_445 N26 C27 . 115.60(12) yes
C25 . N26 C27 . 117.87(16) yes
N26 . C27 C28 . 123.04(17) yes
N26 . C27 H18 . 118.8 no
C28 . C27 H18 . 118.1 no
C27 . C28 C29 . 118.27(18) yes
C27 . C28 H28 . 120.8 no
C29 . C28 H28 . 120.9 no
C24 . C29 C28 . 119.71(17) yes
C24 . C29 H23 . 120.1 no
C28 . C29 H23 . 120.2 no
C20 . C30 C31 . 119.0(2) yes
C20 . C30 H37 . 118.9 no
C31 . C30 H37 . 122.1 no
C30 . C31 C32 . 118.8(2) yes
C30 . C31 H36 . 122.1 no
C32 . C31 H36 . 119.0 no
C18 . C32 C31 . 119.2(2) yes
C18 . C32 H1 . 119.5 no
C31 . C32 H1 . 121.3 no
N19 2_555 Ag33 N16 2_555 66.21(5) yes
N19 2_555 Ag33 N26 1_665 108.35(6) yes
N16 2_555 Ag33 N26 1_665 108.07(5) yes
N19 2_555 Ag33 N9 . 114.30(6) yes
N16 2_555 Ag33 N9 . 92.93(5) yes
N26 1_665 Ag33 N9 . 137.15(6) yes
N19 2_555 Ag33 N22 2_555 64.97(5) yes
N16 2_555 Ag33 N22 2_555 131.14(5) yes
N26 1_665 Ag33 N22 2_555 88.86(5) yes
N9 . Ag33 N22 2_555 105.09(5) yes

loop_
_geom_bond_atom_site_label_1
_geom_bond_atom_site_label_2
_geom_bond_site_symmetry_2
_geom_bond_distance
_geom_bond_publ_flag
S1 O2 . 1.4394(17) yes
S1 O3 . 1.4370(16) yes
S1 O4 . 1.4332(18) yes
S1 C5 . 1.814(3) yes
C5 F6 . 1.326(4) yes
C5 F7 . 1.318(3) yes
C5 F8 . 1.337(4) yes
N9 C10 . 1.340(2) yes
N9 C14 . 1.340(2) yes
N9 Ag33 . 2.2563(15) yes
C10 C11 . 1.382(3) yes
C10 H15 . 0.927 no
C11 C12 . 1.384(3) yes
C11 H29 . 0.936 no
C12 C13 . 1.398(3) yes
C12 H32 . 0.931 no
C13 C14 . 1.390(2) yes
C13 C15 . 1.505(3) yes
C14 H19 . 0.936 no
C15 N16 . 1.471(2) yes
C15 H16 . 0.968 no
C15 H33 . 0.973 no
N16 Ag33 2_555 2.5995(16) yes
N16 C17 . 1.258(3) yes
C17 C18 . 1.478(3) yes
C17 H2 . 0.941 no
C18 N19 . 1.341(3) yes
C18 C32 . 1.397(3) yes
N19 Ag33 2_555 2.4171(16) yes
N19 C20 . 1.343(2) yes
C20 C21 . 1.474(3) yes
C20 C30 . 1.393(3) yes
C21 N22 . 1.265(3) yes
C21 H24 . 0.943 no
N22 Ag33 2_555 2.6945(15) yes
N22 C23 . 1.472(2) yes
C23 C24 . 1.507(2) yes
C23 H34 . 0.964 no
C23 H27 . 0.978 no
C24 C25 . 1.383(2) yes
C24 C29 . 1.387(3) yes
C25 N26 . 1.346(2) yes
C25 H12 . 0.921 no
N26 Ag33 1_445 2.2712(15) yes
N26 C27 . 1.339(2) yes
C27 C28 . 1.383(3) yes
C27 H18 . 0.923 no
C28 C29 . 1.386(3) yes
C28 H28 . 0.925 no
C29 H23 . 0.921 no
C30 C31 . 1.386(4) yes
C30 H37 . 0.942 no
C31 C32 . 1.378(3) yes
C31 H36 . 0.930 no
C32 H1 . 0.922 no

loop_
_geom_hbond_atom_site_label_D
_geom_hbond_atom_site_label_H
_geom_hbond_atom_site_label_A
_geom_hbond_site_symmetry_A
_geom_hbond_angle_DHA
_geom_hbond_distance_DH
_geom_hbond_distance_HA
_geom_hbond_distance_DA
_geom_hbond_publ_flag
C15 H16 O4 2_665 137.60(6) 0.968 2.595 3.374(3) yes
C23 H27 O2 2_555 148.72(6) 0.978 2.511 3.385(3) yes
C11 H29 O2 1_445 154.49(6) 0.936 2.490 3.359(3) yes
C32 H1 O3 1_444 146.89(7) 0.922 2.509 3.320(3) yes
C17 H2 O3 1_444 135.81(6) 0.941 2.571 3.311(3) yes
